data_7719352
loop_
_publ_author_name
'Maurer, Johannes'
'Klerner, Lukas'
'Langer, Jens'
'Harder, Sjoerd'

_publ_section_title
;
 Redox-active inverse crowns - pockets for heavier chalcogenides.
;
_journal_issue 37
_journal_name_full 'Dalton transactions (Cambridge, England : 2003)'
_journal_page_first 13950
_journal_page_last 13957
_journal_paper_doi 10.1039/d5dt01896j
_journal_volume 54
_journal_year 2025
_chemical_formula_moiety 'C61 H123 Mg N5 Na4 Se Si6'
_chemical_formula_sum 'C61 H123 Mg N5 Na4 Se Si6'
_chemical_formula_weight 1290.41
_chemical_properties_physical Moisture-sensitive
_space_group_crystal_system monoclinic
_space_group_IT_number 15
_space_group_name_Hall '-C 2yc'
_space_group_name_H-M_alt 'C 1 2/c 1'
_atom_sites_solution_hydrogens geom
_atom_sites_solution_primary dual
_audit_creation_date 2025-03-06
_audit_creation_method
;
Olex2 1.5
(compiled 2025.03.04 svn.red2d20d0 for OlexSys, GUI svn.r7181)
;
_audit_update_record
;
2025-03-06 deposited with the CCDC.	2025-09-02 downloaded from the CCDC.
;
_cell_angle_alpha 90
_cell_angle_beta 98.2720(10)
_cell_angle_gamma 90
_cell_formula_units_Z 4
_cell_length_a 12.16500(10)
_cell_length_b 27.8494(2)
_cell_length_c 22.5057(2)
_cell_measurement_reflns_used 24934
_cell_measurement_temperature 100.00(10)
_cell_measurement_theta_max 72.5160
_cell_measurement_theta_min 4.6670
_cell_volume 7545.33(11)
_computing_cell_refinement 'CrysAlisPro 1.171.42.72a (Rigaku OD, 2022)'
_computing_data_collection 'CrysAlisPro 1.171.42.72a (Rigaku OD, 2022)'
_computing_data_reduction 'CrysAlisPro 1.171.42.72a (Rigaku OD, 2022)'
_computing_molecular_graphics 'Olex2 1.5 (Dolomanov et al., 2009)'
_computing_publication_material 'Olex2 1.5 (Dolomanov et al., 2009)'
_computing_structure_refinement 'SHELXL 2019/3 (Sheldrick, 2015)'
_computing_structure_solution 'SHELXT 2018/2 (Sheldrick, 2018)'
_diffrn_ambient_temperature 100.00(10)
_diffrn_detector 'CCD plate'
_diffrn_detector_area_resol_mean 5.2903
_diffrn_detector_type AtlasS2
_diffrn_measured_fraction_theta_full 1.000
_diffrn_measured_fraction_theta_max 0.988
_diffrn_measurement_details
;
List of Runs (angles in degrees, time in seconds):

  # Type    Start    End  Width  t~exp~   \w     \q     \k     \f   Frames
#--------------------------------------------------------------------------
  1  \w    -69.00  32.00   1.00    1.00    --  -41.15  57.00  60.00  101
  2  \w   -115.00 -17.00   1.00    1.00    --  -41.15 -38.00 120.00   98
  3  \w    -66.00  33.00   1.00    1.00    --  -41.15  38.00 -60.00   99
  4  \w     33.00 101.00   1.00    1.00    --   41.15-133.00-153.00   68
  5  \w     23.00 157.00   1.00    3.00    --  104.66 -15.00 120.00  134
  6  \w    103.00 178.00   1.00    3.00    --  104.66  77.00-150.00   75
  7  \w     97.00 176.00   1.00    3.00    --  104.66 125.00-120.00   79
  8  \w     33.00 113.00   1.00    3.00    --  104.66-125.00 -60.00   80
  9  \w     22.00 106.00   1.00    3.00    --  104.66 -94.00 -30.00   84
 10  \w     22.00 106.00   1.00    3.00    --  104.66 -94.00  60.00   84
 11  \w     79.00 178.00   1.00    3.00    --  104.66  45.00 -60.00   99
 12  \w     28.00 133.00   1.00    3.00    --  104.66 -30.00 -90.00  105
 13  \w     22.00 106.00   1.00    3.00    --  104.66 -94.00-180.00   84
 14  \w     32.00 134.00   1.00    3.00    --  104.66 -61.00 150.00  102
 15  \w   -114.00 -13.00   1.00    1.00    --  -41.15 -57.00 120.00  101
 16  \w   -114.00 -13.00   1.00    1.00    --  -41.15 -57.00-150.00  101
 17  \w   -114.00 -13.00   1.00    1.00    --  -41.15 -57.00 -60.00  101
 18  \w   -114.00 -13.00   1.00    1.00    --  -41.15 -57.00  30.00  101
 19  \w     76.00 177.00   1.00    3.00    --  104.66  61.00   0.00  101
 20  \w     76.00 151.00   1.00    3.00    --  104.66  61.00-150.00   75
;
_diffrn_measurement_device 'four-circle diffractometer'
_diffrn_measurement_device_type 'SuperNova, Dual, Cu at home/near, AtlasS2'
_diffrn_measurement_method '\w scans'
_diffrn_orient_matrix_type 'CrysAlisPro convention (1999,Acta A55,543-557)'
_diffrn_orient_matrix_UB_11 0.0632396000
_diffrn_orient_matrix_UB_12 0.0420376000
_diffrn_orient_matrix_UB_13 0.0338346000
_diffrn_orient_matrix_UB_21 -0.0159714000
_diffrn_orient_matrix_UB_22 -0.0232139000
_diffrn_orient_matrix_UB_23 0.0603439000
_diffrn_orient_matrix_UB_31 0.1100746000
_diffrn_orient_matrix_UB_32 -0.0274611000
_diffrn_orient_matrix_UB_33 0.0009365000
_diffrn_radiation_monochromator mirror
_diffrn_radiation_probe x-ray
_diffrn_radiation_type 'Cu K\a'
_diffrn_radiation_wavelength 1.54184
_diffrn_reflns_av_R_equivalents 0.0297
_diffrn_reflns_av_unetI/netI 0.0181
_diffrn_reflns_Laue_measured_fraction_full 1.000
_diffrn_reflns_Laue_measured_fraction_max 0.988
_diffrn_reflns_limit_h_max 15
_diffrn_reflns_limit_h_min -14
_diffrn_reflns_limit_k_max 32
_diffrn_reflns_limit_k_min -34
_diffrn_reflns_limit_l_max 27
_diffrn_reflns_limit_l_min -27
_diffrn_reflns_number 42406
_diffrn_reflns_point_group_measured_fraction_full 1.000
_diffrn_reflns_point_group_measured_fraction_max 0.988
_diffrn_reflns_theta_full 67.684
_diffrn_reflns_theta_max 72.576
_diffrn_reflns_theta_min 3.744
_diffrn_source 'micro-focus sealed X-ray tube'
_diffrn_source_type 'SuperNova (Cu) X-ray Source'
_exptl_absorpt_coefficient_mu 2.169
_exptl_absorpt_correction_T_max 1.000
_exptl_absorpt_correction_T_min 0.426
_exptl_absorpt_correction_type gaussian
_exptl_absorpt_process_details
;
CrysAlisPro 1.171.42.72a (Rigaku Oxford Diffraction, 2022)
Numerical absorption correction based on gaussian integration over
a multifaceted crystal model
Empirical absorption correction using spherical harmonics,
implemented in SCALE3 ABSPACK scaling algorithm.
;
_exptl_crystal_colour 'clear colourless'
_exptl_crystal_colour_lustre clear
_exptl_crystal_colour_primary colourless
_exptl_crystal_density_diffrn 1.136
_exptl_crystal_description block
_exptl_crystal_F_000 2792
_exptl_crystal_size_max 0.343
_exptl_crystal_size_mid 0.197
_exptl_crystal_size_min 0.055
_refine_diff_density_max 0.292
_refine_diff_density_min -0.225
_refine_diff_density_rms 0.041
_refine_ls_extinction_method none
_refine_ls_goodness_of_fit_ref 1.053
_refine_ls_hydrogen_treatment constr
_refine_ls_matrix_type full
_refine_ls_number_parameters 370
_refine_ls_number_reflns 7413
_refine_ls_number_restraints 0
_refine_ls_restrained_S_all 1.053
_refine_ls_R_factor_all 0.0278
_refine_ls_R_factor_gt 0.0263
_refine_ls_shift/su_max 0.004
_refine_ls_shift/su_mean 0.000
_refine_ls_structure_factor_coef Fsqd
_refine_ls_weighting_details 'w=1/[\s^2^(Fo^2^)+(0.0313P)^2^+7.1292P] where P=(Fo^2^+2Fc^2^)/3'
_refine_ls_weighting_scheme calc
_refine_ls_wR_factor_gt 0.0675
_refine_ls_wR_factor_ref 0.0685
_reflns_Friedel_coverage 0.000
_reflns_number_gt 7045
_reflns_number_total 7413
_reflns_threshold_expression 'I > 2\s(I)'
_cod_data_source_file d5dt01896j2.cif
_cod_data_source_block hasj231026a
_cod_depositor_comments 'Adding full bibliography for 7719350--7719354.cif.'
_cod_database_code 7719352
_shelx_shelxl_version_number 2019/3
_chemical_oxdiff_formula C61H123MgN5Na4SeSi6
_shelx_space_group_comment
;
The symmetry employed for this shelxl refinement is uniquely defined
by the following loop, which should always be used as a source of
symmetry information in preference to the above space-group names.
They are only intended as comments.
;
_shelx_estimated_absorpt_t_max 0.890
_shelx_estimated_absorpt_t_min 0.523
_olex2_refinement_description
;
1. Fixed Uiso
 At 1.2 times of:
  All C(H) groups, All C(H,H) groups
 At 1.5 times of:
  All C(H,H,H) groups
2.a Ternary CH refined with riding coordinates:
 C13(H13), C18(H18)
2.b Secondary CH2 refined with riding coordinates:
 C14(H14A,H14B), C16(H16A,H16B), C19(H19A,H19B), C21(H21A,H21B)
2.c Aromatic/amide H refined with riding coordinates:
 C2(H2), C9(H9), C10(H10), C11(H11)
2.d Idealised Me refined as rotating group:
 C4(H4A,H4B,H4C), C5(H5A,H5B,H5C), C6(H6A,H6B,H6C), C15(H15A,H15B,H15C),
 C17(H17A,H17B,H17C), C20(H20A,H20B,H20C), C22(H22A,H22B,H22C), C23(H23A,H23B,
 H23C), C24(H24A,H24B,H24C), C25(H25A,H25B,H25C), C26(H26A,H26B,H26C), C27(H27A,
 H27B,H27C), C28(H28A,H28B,H28C), C29(H29A,H29B,H29C), C30(H30A,H30B,H30C),
 C31(H31A,H31B,H31C)
;
_olex2_date_sample_data_collection 2023-10-26
_olex2_submission_special_instructions 'No special instructions were received'
_oxdiff_exptl_absorpt_empirical_details
;
Empirical correction (ABSPACK) includes:
- Absorption correction using spherical harmonics
- Frame scaling
;
_oxdiff_exptl_absorpt_empirical_full_max 1.285
_oxdiff_exptl_absorpt_empirical_full_min 0.879

loop_
_space_group_symop_operation_xyz
'x, y, z'
'-x, y, -z+1/2'
'x+1/2, y+1/2, z'
'-x+1/2, y+1/2, -z+1/2'
'-x, -y, -z'
'x, -y, z-1/2'
'-x+1/2, -y+1/2, -z'
'x+1/2, -y+1/2, z-1/2'

loop_
_atom_site_label
_atom_site_type_symbol
_atom_site_fract_x
_atom_site_fract_y
_atom_site_fract_z
_atom_site_U_iso_or_equiv
_atom_site_adp_type
_atom_site_occupancy
_atom_site_site_symmetry_order
_atom_site_calc_flag
_atom_site_refinement_flags_posn
_atom_site_refinement_flags_adp
_atom_site_refinement_flags_occupancy
_atom_site_disorder_assembly
_atom_site_disorder_group
Se1 Se 0.500000 0.57955(2) 0.250000 0.01599(6) Uani 1 2 d S T P . .
Si1 Si 0.88157(3) 0.53012(2) 0.33925(2) 0.01929(8) Uani 1 1 d . . . . .
Si2 Si 0.75780(3) 0.49452(2) 0.43698(2) 0.02126(9) Uani 1 1 d . . . . .
Si3 Si 0.56821(3) 0.39991(2) 0.20062(2) 0.02498(9) Uani 1 1 d . . . . .
Mg1 Mg 0.500000 0.66624(2) 0.250000 0.01749(13) Uani 1 2 d S T P . .
Na1 Na 0.64031(5) 0.58510(2) 0.36429(2) 0.02436(12) Uani 1 1 d . . . . .
Na2 Na 0.63123(5) 0.49027(2) 0.28728(2) 0.02342(12) Uani 1 1 d . . . . .
N1 N 0.52526(9) 0.71432(4) 0.31806(5) 0.0168(2) Uani 1 1 d . . . . .
N2 N 0.76381(9) 0.52015(4) 0.36945(5) 0.0197(2) Uani 1 1 d . . . . .
N3 N 0.500000 0.42946(6) 0.250000 0.0215(3) Uani 1 2 d S T P . .
C1 C 0.51673(11) 0.76175(5) 0.30846(6) 0.0186(3) Uani 1 1 d . . . . .
C2 C 0.500000 0.78118(7) 0.250000 0.0212(4) Uani 1 2 d S T P . .
H2 H 0.500002 0.815292 0.249999 0.025 Uiso 1 2 calc R U P . .
C3 C 0.51456(12) 0.80061(5) 0.35847(6) 0.0223(3) Uani 1 1 d . . . . .
C4 C 0.39454(14) 0.81910(6) 0.35181(8) 0.0355(4) Uani 1 1 d . . . . .
H4A H 0.374664 0.833557 0.312013 0.053 Uiso 1 1 calc R U . . .
H4B H 0.388077 0.843257 0.382775 0.053 Uiso 1 1 calc R U . . .
H4C H 0.344261 0.792285 0.356376 0.053 Uiso 1 1 calc R U . . .
C5 C 0.59284(15) 0.84289(5) 0.35077(7) 0.0315(3) Uani 1 1 d . . . . .
H5A H 0.668275 0.830745 0.350126 0.047 Uiso 1 1 calc R U . . .
H5B H 0.592997 0.865322 0.384325 0.047 Uiso 1 1 calc R U . . .
H5C H 0.567079 0.859506 0.312938 0.047 Uiso 1 1 calc R U . . .
C6 C 0.54447(13) 0.78357(5) 0.42362(6) 0.0267(3) Uani 1 1 d . . . . .
H6A H 0.493835 0.757761 0.431616 0.040 Uiso 1 1 calc R U . . .
H6B H 0.537650 0.810467 0.450936 0.040 Uiso 1 1 calc R U . . .
H6C H 0.621024 0.771611 0.429934 0.040 Uiso 1 1 calc R U . . .
C7 C 0.57054(11) 0.69145(4) 0.37340(5) 0.0165(2) Uani 1 1 d . . . . .
C8 C 0.68804(11) 0.68905(5) 0.38795(6) 0.0182(3) Uani 1 1 d . . . . .
C9 C 0.73259(12) 0.66218(5) 0.43825(6) 0.0206(3) Uani 1 1 d . . . . .
H9 H 0.810954 0.660205 0.448704 0.025 Uiso 1 1 calc R U . . .
C10 C 0.66467(12) 0.63834(5) 0.47323(6) 0.0219(3) Uani 1 1 d . . . . .
H10 H 0.696532 0.620211 0.507147 0.026 Uiso 1 1 calc R U . . .
C11 C 0.55002(12) 0.64111(5) 0.45842(6) 0.0204(3) Uani 1 1 d . . . . .
H11 H 0.504232 0.624731 0.482625 0.024 Uiso 1 1 calc R U . . .
C12 C 0.50018(11) 0.66743(5) 0.40872(6) 0.0180(3) Uani 1 1 d . . . . .
C13 C 0.76371(11) 0.71462(5) 0.34958(6) 0.0191(3) Uani 1 1 d . . . . .
H13 H 0.724153 0.744223 0.332926 0.023 Uiso 1 1 calc R U . . .
C14 C 0.87602(12) 0.73036(5) 0.38430(6) 0.0247(3) Uani 1 1 d . . . . .
H14A H 0.915204 0.701616 0.402544 0.030 Uiso 1 1 calc R U . . .
H14B H 0.921752 0.744135 0.355518 0.030 Uiso 1 1 calc R U . . .
C15 C 0.86748(13) 0.76697(5) 0.43345(7) 0.0285(3) Uani 1 1 d . . . . .
H15A H 0.829818 0.795832 0.415864 0.043 Uiso 1 1 calc R U . . .
H15B H 0.942169 0.775457 0.453043 0.043 Uiso 1 1 calc R U . . .
H15C H 0.824952 0.753255 0.463169 0.043 Uiso 1 1 calc R U . . .
C16 C 0.78368(12) 0.68292(5) 0.29594(6) 0.0234(3) Uani 1 1 d . . . . .
H16A H 0.837383 0.657334 0.310500 0.028 Uiso 1 1 calc R U . . .
H16B H 0.712926 0.667223 0.279236 0.028 Uiso 1 1 calc R U . . .
C17 C 0.82776(17) 0.71063(7) 0.24610(8) 0.0433(5) Uani 1 1 d . . . . .
H17A H 0.838093 0.688618 0.213392 0.065 Uiso 1 1 calc R U . . .
H17B H 0.899071 0.725438 0.261912 0.065 Uiso 1 1 calc R U . . .
H17C H 0.774492 0.735701 0.230907 0.065 Uiso 1 1 calc R U . . .
C18 C 0.37408(11) 0.67212(5) 0.39674(6) 0.0200(3) Uani 1 1 d . . . . .
H18 H 0.357298 0.700267 0.369346 0.024 Uiso 1 1 calc R U . . .
C19 C 0.32569(13) 0.68386(5) 0.45482(7) 0.0277(3) Uani 1 1 d . . . . .
H19A H 0.335307 0.655564 0.481703 0.033 Uiso 1 1 calc R U . . .
H19B H 0.368435 0.710721 0.475669 0.033 Uiso 1 1 calc R U . . .
C20 C 0.20320(14) 0.69747(7) 0.44396(9) 0.0411(4) Uani 1 1 d . . . . .
H20A H 0.192008 0.723969 0.415073 0.062 Uiso 1 1 calc R U . . .
H20B H 0.179622 0.707494 0.481910 0.062 Uiso 1 1 calc R U . . .
H20C H 0.159146 0.669693 0.427894 0.062 Uiso 1 1 calc R U . . .
C21 C 0.31661(11) 0.62816(5) 0.36381(6) 0.0202(3) Uani 1 1 d . . . . .
H21A H 0.236341 0.635327 0.353969 0.024 Uiso 1 1 calc R U . . .
H21B H 0.346181 0.624204 0.325356 0.024 Uiso 1 1 calc R U . . .
C22 C 0.32909(13) 0.58053(5) 0.39717(7) 0.0271(3) Uani 1 1 d . . . . .
H22A H 0.285747 0.555821 0.373219 0.041 Uiso 1 1 calc R U . . .
H22B H 0.301998 0.583897 0.435913 0.041 Uiso 1 1 calc R U . . .
H22C H 0.407567 0.571190 0.403870 0.041 Uiso 1 1 calc R U . . .
C23 C 0.84180(12) 0.55389(5) 0.26040(6) 0.0246(3) Uani 1 1 d . . . . .
H23A H 0.816629 0.527279 0.233335 0.037 Uiso 1 1 calc R U . . .
H23B H 0.906398 0.569313 0.247029 0.037 Uiso 1 1 calc R U . . .
H23C H 0.781764 0.577412 0.259949 0.037 Uiso 1 1 calc R U . . .
C24 C 0.97864(13) 0.57555(6) 0.38142(7) 0.0291(3) Uani 1 1 d . . . . .
H24A H 0.937798 0.605244 0.386551 0.044 Uiso 1 1 calc R U . . .
H24B H 1.039727 0.582380 0.358657 0.044 Uiso 1 1 calc R U . . .
H24C H 1.008700 0.562588 0.420905 0.044 Uiso 1 1 calc R U . . .
C25 C 0.96783(13) 0.47472(5) 0.33282(7) 0.0284(3) Uani 1 1 d . . . . .
H25A H 0.998287 0.463403 0.373064 0.043 Uiso 1 1 calc R U . . .
H25B H 1.028846 0.482375 0.310340 0.043 Uiso 1 1 calc R U . . .
H25C H 0.921245 0.449561 0.311713 0.043 Uiso 1 1 calc R U . . .
C26 C 0.84216(14) 0.52534(6) 0.50302(7) 0.0335(4) Uani 1 1 d . . . . .
H26A H 0.921288 0.519097 0.502465 0.050 Uiso 1 1 calc R U . . .
H26B H 0.820575 0.512915 0.540411 0.050 Uiso 1 1 calc R U . . .
H26C H 0.828432 0.560000 0.500477 0.050 Uiso 1 1 calc R U . . .
C27 C 0.80355(15) 0.42985(6) 0.44208(8) 0.0354(4) Uani 1 1 d . . . . .
H27A H 0.763707 0.411842 0.408239 0.053 Uiso 1 1 calc R U . . .
H27B H 0.787123 0.416022 0.479865 0.053 Uiso 1 1 calc R U . . .
H27C H 0.883625 0.428055 0.440786 0.053 Uiso 1 1 calc R U . . .
C28 C 0.60977(13) 0.49793(6) 0.45266(7) 0.0310(3) Uani 1 1 d . . . . .
H28A H 0.591887 0.531196 0.461774 0.047 Uiso 1 1 calc R U . . .
H28B H 0.601022 0.477414 0.487046 0.047 Uiso 1 1 calc R U . . .
H28C H 0.559506 0.486958 0.417306 0.047 Uiso 1 1 calc R U . . .
C29 C 0.67471(17) 0.44051(7) 0.17389(10) 0.0474(5) Uani 1 1 d . . . . .
H29A H 0.736249 0.445542 0.206498 0.071 Uiso 1 1 calc R U . . .
H29B H 0.640396 0.471471 0.161654 0.071 Uiso 1 1 calc R U . . .
H29C H 0.702941 0.425663 0.139613 0.071 Uiso 1 1 calc R U . . .
C30 C 0.64618(16) 0.34557(7) 0.23352(9) 0.0429(4) Uani 1 1 d . . . . .
H30A H 0.700201 0.355252 0.268017 0.064 Uiso 1 1 calc R U . . .
H30B H 0.685175 0.330655 0.203088 0.064 Uiso 1 1 calc R U . . .
H30C H 0.593780 0.322489 0.246619 0.064 Uiso 1 1 calc R U . . .
C31 C 0.47885(17) 0.37737(7) 0.13097(8) 0.0422(4) Uani 1 1 d . . . . .
H31A H 0.424909 0.354146 0.142197 0.063 Uiso 1 1 calc R U . . .
H31B H 0.525762 0.361806 0.104694 0.063 Uiso 1 1 calc R U . . .
H31C H 0.439343 0.404420 0.109755 0.063 Uiso 1 1 calc R U . . .

loop_
_atom_site_aniso_label
_atom_site_aniso_U_11
_atom_site_aniso_U_22
_atom_site_aniso_U_33
_atom_site_aniso_U_23
_atom_site_aniso_U_13
_atom_site_aniso_U_12
Se1 0.01785(10) 0.01167(9) 0.01768(10) 0.000 -0.00004(7) 0.000
Si1 0.01661(18) 0.02036(18) 0.02045(17) 0.00122(13) 0.00117(13) 0.00180(13)
Si2 0.02094(19) 0.02129(18) 0.02182(18) 0.00362(14) 0.00402(14) 0.00533(14)
Si3 0.0262(2) 0.01840(18) 0.0301(2) -0.00105(15) 0.00322(16) 0.00251(15)
Mg1 0.0241(3) 0.0112(3) 0.0159(3) 0.000 -0.0016(2) 0.000
Na1 0.0285(3) 0.0207(3) 0.0219(3) -0.0037(2) -0.0033(2) 0.0070(2)
Na2 0.0221(3) 0.0192(3) 0.0273(3) -0.0036(2) -0.0021(2) -0.0008(2)
N1 0.0190(5) 0.0136(5) 0.0166(5) -0.0002(4) -0.0015(4) 0.0009(4)
N2 0.0183(6) 0.0200(5) 0.0201(5) 0.0002(4) 0.0004(4) 0.0013(4)
N3 0.0217(8) 0.0148(7) 0.0269(8) 0.000 -0.0006(7) 0.000
C1 0.0174(6) 0.0157(6) 0.0213(6) -0.0026(5) -0.0016(5) -0.0001(5)
C2 0.0267(10) 0.0116(8) 0.0235(9) 0.000 -0.0024(8) 0.000
C3 0.0277(7) 0.0156(6) 0.0219(6) -0.0044(5) -0.0023(5) 0.0034(5)
C4 0.0343(9) 0.0341(9) 0.0358(8) -0.0128(7) -0.0033(7) 0.0125(7)
C5 0.0457(10) 0.0182(7) 0.0288(7) -0.0052(6) -0.0011(7) -0.0047(6)
C6 0.0376(8) 0.0204(7) 0.0209(7) -0.0062(5) -0.0003(6) 0.0018(6)
C7 0.0213(7) 0.0117(6) 0.0154(6) -0.0029(4) -0.0008(5) 0.0012(5)
C8 0.0210(7) 0.0140(6) 0.0184(6) -0.0043(5) -0.0010(5) 0.0000(5)
C9 0.0208(7) 0.0184(6) 0.0206(6) -0.0036(5) -0.0036(5) 0.0020(5)
C10 0.0284(7) 0.0183(6) 0.0170(6) -0.0007(5) -0.0033(5) 0.0032(5)
C11 0.0272(7) 0.0167(6) 0.0170(6) -0.0016(5) 0.0028(5) -0.0002(5)
C12 0.0213(7) 0.0148(6) 0.0174(6) -0.0044(5) 0.0007(5) 0.0010(5)
C13 0.0186(6) 0.0173(6) 0.0206(6) -0.0023(5) -0.0004(5) -0.0008(5)
C14 0.0218(7) 0.0255(7) 0.0254(7) -0.0026(6) -0.0016(6) -0.0049(6)
C15 0.0318(8) 0.0263(7) 0.0251(7) -0.0036(6) -0.0040(6) -0.0063(6)
C16 0.0211(7) 0.0227(7) 0.0259(7) -0.0073(5) 0.0016(5) -0.0025(5)
C17 0.0544(11) 0.0470(10) 0.0316(8) -0.0153(8) 0.0165(8) -0.0251(9)
C18 0.0207(7) 0.0175(6) 0.0219(6) -0.0005(5) 0.0033(5) 0.0013(5)
C19 0.0267(8) 0.0272(7) 0.0306(7) -0.0099(6) 0.0083(6) -0.0001(6)
C20 0.0299(9) 0.0468(10) 0.0490(10) -0.0158(8) 0.0136(8) 0.0034(7)
C21 0.0198(7) 0.0210(7) 0.0197(6) -0.0010(5) 0.0025(5) 0.0002(5)
C22 0.0314(8) 0.0211(7) 0.0279(7) 0.0003(5) 0.0007(6) -0.0024(6)
C23 0.0234(7) 0.0274(7) 0.0234(7) 0.0031(5) 0.0041(5) 0.0025(6)
C24 0.0246(8) 0.0316(8) 0.0302(7) 0.0015(6) 0.0010(6) -0.0043(6)
C25 0.0256(8) 0.0290(8) 0.0315(8) 0.0047(6) 0.0076(6) 0.0076(6)
C26 0.0327(9) 0.0434(9) 0.0227(7) -0.0002(6) -0.0018(6) 0.0117(7)
C27 0.0370(9) 0.0264(8) 0.0458(9) 0.0105(7) 0.0162(7) 0.0088(7)
C28 0.0290(8) 0.0311(8) 0.0351(8) 0.0078(6) 0.0120(6) 0.0054(6)
C29 0.0497(11) 0.0364(10) 0.0624(12) -0.0049(9) 0.0295(10) -0.0055(8)
C30 0.0394(10) 0.0353(9) 0.0543(11) 0.0036(8) 0.0076(8) 0.0165(8)
C31 0.0559(12) 0.0363(9) 0.0327(9) -0.0077(7) 0.0002(8) 0.0070(8)

loop_
_atom_type_symbol
_atom_type_description
_atom_type_scat_dispersion_real
_atom_type_scat_dispersion_imag
_atom_type_scat_source
C C 0.0181 0.0091 'International Tables Vol C Tables 4.2.6.8 and 6.1.1.4'
H H 0.0000 0.0000 'International Tables Vol C Tables 4.2.6.8 and 6.1.1.4'
Mg Mg 0.1719 0.1771 'International Tables Vol C Tables 4.2.6.8 and 6.1.1.4'
N N 0.0311 0.0180 'International Tables Vol C Tables 4.2.6.8 and 6.1.1.4'
Na Na 0.1353 0.1239 'International Tables Vol C Tables 4.2.6.8 and 6.1.1.4'
Se Se -0.7943 1.1372 'International Tables Vol C Tables 4.2.6.8 and 6.1.1.4'
Si Si 0.2541 0.3302 'International Tables Vol C Tables 4.2.6.8 and 6.1.1.4'

loop_
_exptl_crystal_face_index_h
_exptl_crystal_face_index_k
_exptl_crystal_face_index_l
_exptl_crystal_face_perp_dist
-7 9 2 0.1068
7 -10 -2 0.0996
-7 -8 1 0.1005
7 8 -1 0.0944
0 -1 -14 0.0141
0 1 14 0.0405
0 18 -3 0.1691
-1 -17 4 0.1859

loop_
_geom_angle_atom_site_label_1
_geom_angle_atom_site_label_2
_geom_angle_atom_site_label_3
_geom_angle
_geom_angle_site_symmetry_1
_geom_angle_site_symmetry_3
_geom_angle_publ_flag
Mg1 Se1 Na1 86.924(11) . . ?
Mg1 Se1 Na1 86.924(11) . 2_655 ?
Mg1 Se1 Na2 145.746(10) . . ?
Mg1 Se1 Na2 145.746(10) . 2_655 ?
Na1 Se1 Na1 173.85(2) . 2_655 ?
Na1 Se1 Na2 121.071(16) 2_655 . ?
Na1 Se1 Na2 64.697(15) 2_655 2_655 ?
Na1 Se1 Na2 64.697(15) . . ?
Na1 Se1 Na2 121.071(16) . 2_655 ?
Na2 Se1 Na2 68.51(2) 2_655 . ?
N2 Si1 C23 108.48(6) . . ?
N2 Si1 C24 114.29(6) . . ?
N2 Si1 C25 114.15(6) . . ?
C24 Si1 C23 107.09(7) . . ?
C25 Si1 C23 106.56(7) . . ?
C25 Si1 C24 105.80(7) . . ?
N2 Si2 C26 115.29(7) . . ?
N2 Si2 C27 114.07(7) . . ?
N2 Si2 C28 108.23(6) . . ?
C26 Si2 C28 104.80(8) . . ?
C27 Si2 C26 105.34(8) . . ?
C27 Si2 C28 108.56(7) . . ?
N3 Si3 C29 110.04(7) . . ?
N3 Si3 C30 113.56(7) . . ?
N3 Si3 C31 115.46(6) . . ?
C30 Si3 C29 106.14(9) . . ?
C30 Si3 C31 104.93(9) . . ?
C31 Si3 C29 106.01(10) . . ?
N1 Mg1 Se1 131.41(3) 2_655 . ?
N1 Mg1 Se1 131.41(3) . . ?
N1 Mg1 N1 97.18(6) 2_655 . ?
Se1 Na1 C7 88.71(3) . . ?
Se1 Na1 C8 106.65(3) . . ?
Se1 Na1 C11 115.69(3) . . ?
Se1 Na1 C12 92.57(3) . . ?
N2 Na1 Se1 107.24(3) . . ?
N2 Na1 C7 156.21(4) . . ?
N2 Na1 C8 129.25(4) . . ?
N2 Na1 C9 110.92(4) . . ?
N2 Na1 C10 111.90(4) . . ?
N2 Na1 C11 132.15(4) . . ?
N2 Na1 C12 158.61(4) . . ?
C7 Na1 C12 26.41(4) . . ?
C8 Na1 C7 26.95(4) . . ?
C8 Na1 C12 47.83(4) . . ?
C9 Na1 Se1 134.12(3) . . ?
C9 Na1 C7 47.82(4) . . ?
C9 Na1 C8 27.64(4) . . ?
C9 Na1 C11 48.78(4) . . ?
C9 Na1 C12 56.20(4) . . ?
C10 Na1 Se1 140.62(3) . . ?
C10 Na1 C7 55.93(4) . . ?
C10 Na1 C8 49.25(4) . . ?
C10 Na1 C9 28.27(4) . . ?
C10 Na1 C11 27.55(4) . . ?
C10 Na1 C12 48.07(4) . . ?
C11 Na1 C7 46.87(4) . . ?
C11 Na1 C8 56.30(4) . . ?
C11 Na1 C12 26.53(3) . . ?
N2 Na2 Se1 101.39(3) . . ?
N3 Na2 Se1 100.75(3) . . ?
N3 Na2 N2 148.03(4) . . ?
C1 N1 Mg1 122.01(9) . . ?
C1 N1 C7 126.03(11) . . ?
C7 N1 Mg1 111.12(8) . . ?
Si1 N2 Na1 115.25(6) . . ?
Si1 N2 Na2 104.99(5) . . ?
Si2 N2 Si1 125.33(7) . . ?
Si2 N2 Na1 105.08(6) . . ?
Si2 N2 Na2 115.58(6) . . ?
Na1 N2 Na2 82.85(4) . . ?
Si3 N3 Si3 121.84(10) 2_655 . ?
Si3 N3 Na2 102.05(3) 2_655 2_655 ?
Si3 N3 Na2 118.60(3) . 2_655 ?
Si3 N3 Na2 118.60(3) 2_655 . ?
Si3 N3 Na2 102.04(3) . . ?
Na2 N3 Na2 89.99(6) . 2_655 ?
N1 C1 C2 121.75(12) . . ?
N1 C1 C3 125.07(12) . . ?
C2 C1 C3 113.01(12) . . ?
C1 C2 C1 134.87(17) 2_655 . ?
C1 C2 H2 112.6 . . ?
C1 C2 H2 112.6 2_655 . ?
C4 C3 C1 106.02(11) . . ?
C4 C3 C5 109.11(12) . . ?
C5 C3 C1 111.91(12) . . ?
C6 C3 C1 116.59(11) . . ?
C6 C3 C4 106.77(13) . . ?
C6 C3 C5 106.18(12) . . ?
C3 C4 H4A 109.5 . . ?
C3 C4 H4B 109.5 . . ?
C3 C4 H4C 109.5 . . ?
H4A C4 H4B 109.5 . . ?
H4A C4 H4C 109.5 . . ?
H4B C4 H4C 109.5 . . ?
C3 C5 H5A 109.5 . . ?
C3 C5 H5B 109.5 . . ?
C3 C5 H5C 109.5 . . ?
H5A C5 H5B 109.5 . . ?
H5A C5 H5C 109.5 . . ?
H5B C5 H5C 109.5 . . ?
C3 C6 H6A 109.5 . . ?
C3 C6 H6B 109.5 . . ?
C3 C6 H6C 109.5 . . ?
H6A C6 H6B 109.5 . . ?
H6A C6 H6C 109.5 . . ?
H6B C6 H6C 109.5 . . ?
N1 C7 Na1 116.20(7) . . ?
C8 C7 Na1 72.19(7) . . ?
C8 C7 N1 117.92(11) . . ?
C12 C7 Na1 77.23(7) . . ?
C12 C7 N1 120.56(12) . . ?
C12 C7 C8 121.14(12) . . ?
C7 C8 Na1 80.86(7) . . ?
C7 C8 C13 121.07(11) . . ?
C9 C8 Na1 70.65(7) . . ?
C9 C8 C7 118.11(12) . . ?
C9 C8 C13 120.82(12) . . ?
C13 C8 Na1 117.98(8) . . ?
Na1 C9 H9 113.5 . . ?
C8 C9 Na1 81.71(8) . . ?
C8 C9 H9 119.3 . . ?
C10 C9 Na1 75.77(8) . . ?
C10 C9 C8 121.41(13) . . ?
C10 C9 H9 119.3 . . ?
Na1 C10 H10 113.3 . . ?
C9 C10 Na1 75.96(8) . . ?
C9 C10 H10 120.1 . . ?
C11 C10 Na1 81.11(8) . . ?
C11 C10 C9 119.73(12) . . ?
C11 C10 H10 120.1 . . ?
Na1 C11 H11 117.7 . . ?
C10 C11 Na1 71.33(8) . . ?
C10 C11 H11 119.2 . . ?
C10 C11 C12 121.69(13) . . ?
C12 C11 Na1 82.36(8) . . ?
C12 C11 H11 119.2 . . ?
C7 C12 Na1 76.36(7) . . ?
C7 C12 C18 122.28(11) . . ?
C11 C12 Na1 71.11(7) . . ?
C11 C12 C7 117.91(12) . . ?
C11 C12 C18 119.68(12) . . ?
C18 C12 Na1 126.23(8) . . ?
C8 C13 H13 107.5 . . ?
C8 C13 C14 114.19(11) . . ?
C8 C13 C16 110.58(11) . . ?
C14 C13 H13 107.5 . . ?
C14 C13 C16 109.42(11) . . ?
C16 C13 H13 107.5 . . ?
C13 C14 H14A 108.7 . . ?
C13 C14 H14B 108.7 . . ?
H14A C14 H14B 107.6 . . ?
C15 C14 C13 114.38(12) . . ?
C15 C14 H14A 108.7 . . ?
C15 C14 H14B 108.7 . . ?
C14 C15 H15A 109.5 . . ?
C14 C15 H15B 109.5 . . ?
C14 C15 H15C 109.5 . . ?
H15A C15 H15B 109.5 . . ?
H15A C15 H15C 109.5 . . ?
H15B C15 H15C 109.5 . . ?
C13 C16 H16A 108.9 . . ?
C13 C16 H16B 108.9 . . ?
H16A C16 H16B 107.7 . . ?
C17 C16 C13 113.48(12) . . ?
C17 C16 H16A 108.9 . . ?
C17 C16 H16B 108.9 . . ?
C16 C17 H17A 109.5 . . ?
C16 C17 H17B 109.5 . . ?
C16 C17 H17C 109.5 . . ?
H17A C17 H17B 109.5 . . ?
H17A C17 H17C 109.5 . . ?
H17B C17 H17C 109.5 . . ?
C12 C18 H18 106.7 . . ?
C12 C18 C19 111.40(11) . . ?
C12 C18 C21 113.03(11) . . ?
C19 C18 H18 106.7 . . ?
C19 C18 C21 111.87(11) . . ?
C21 C18 H18 106.7 . . ?
C18 C19 H19A 108.8 . . ?
C18 C19 H19B 108.8 . . ?
H19A C19 H19B 107.7 . . ?
C20 C19 C18 113.59(13) . . ?
C20 C19 H19A 108.8 . . ?
C20 C19 H19B 108.8 . . ?
C19 C20 H20A 109.5 . . ?
C19 C20 H20B 109.5 . . ?
C19 C20 H20C 109.5 . . ?
H20A C20 H20B 109.5 . . ?
H20A C20 H20C 109.5 . . ?
H20B C20 H20C 109.5 . . ?
C18 C21 H21A 108.1 . . ?
C18 C21 H21B 108.1 . . ?
H21A C21 H21B 107.3 . . ?
C22 C21 C18 116.62(11) . . ?
C22 C21 H21A 108.1 . . ?
C22 C21 H21B 108.1 . . ?
C21 C22 H22A 109.5 . . ?
C21 C22 H22B 109.5 . . ?
C21 C22 H22C 109.5 . . ?
H22A C22 H22B 109.5 . . ?
H22A C22 H22C 109.5 . . ?
H22B C22 H22C 109.5 . . ?
Si1 C23 H23A 109.5 . . ?
Si1 C23 H23B 109.5 . . ?
Si1 C23 H23C 109.5 . . ?
H23A C23 H23B 109.5 . . ?
H23A C23 H23C 109.5 . . ?
H23B C23 H23C 109.5 . . ?
Si1 C24 H24A 109.5 . . ?
Si1 C24 H24B 109.5 . . ?
Si1 C24 H24C 109.5 . . ?
H24A C24 H24B 109.5 . . ?
H24A C24 H24C 109.5 . . ?
H24B C24 H24C 109.5 . . ?
Si1 C25 H25A 109.5 . . ?
Si1 C25 H25B 109.5 . . ?
Si1 C25 H25C 109.5 . . ?
H25A C25 H25B 109.5 . . ?
H25A C25 H25C 109.5 . . ?
H25B C25 H25C 109.5 . . ?
Si2 C26 H26A 109.5 . . ?
Si2 C26 H26B 109.5 . . ?
Si2 C26 H26C 109.5 . . ?
H26A C26 H26B 109.5 . . ?
H26A C26 H26C 109.5 . . ?
H26B C26 H26C 109.5 . . ?
Si2 C27 H27A 109.5 . . ?
Si2 C27 H27B 109.5 . . ?
Si2 C27 H27C 109.5 . . ?
H27A C27 H27B 109.5 . . ?
H27A C27 H27C 109.5 . . ?
H27B C27 H27C 109.5 . . ?
Si2 C28 H28A 109.5 . . ?
Si2 C28 H28B 109.5 . . ?
Si2 C28 H28C 109.5 . . ?
H28A C28 H28B 109.5 . . ?
H28A C28 H28C 109.5 . . ?
H28B C28 H28C 109.5 . . ?
Si3 C29 H29A 109.5 . . ?
Si3 C29 H29B 109.5 . . ?
Si3 C29 H29C 109.5 . . ?
H29A C29 H29B 109.5 . . ?
H29A C29 H29C 109.5 . . ?
H29B C29 H29C 109.5 . . ?
Si3 C30 H30A 109.5 . . ?
Si3 C30 H30B 109.5 . . ?
Si3 C30 H30C 109.5 . . ?
H30A C30 H30B 109.5 . . ?
H30A C30 H30C 109.5 . . ?
H30B C30 H30C 109.5 . . ?
Si3 C31 H31A 109.5 . . ?
Si3 C31 H31B 109.5 . . ?
Si3 C31 H31C 109.5 . . ?
H31A C31 H31B 109.5 . . ?
H31A C31 H31C 109.5 . . ?
H31B C31 H31C 109.5 . . ?

loop_
_geom_bond_atom_site_label_1
_geom_bond_atom_site_label_2
_geom_bond_distance
_geom_bond_site_symmetry_2
_geom_bond_publ_flag
Se1 Mg1 2.4141(6) . ?
Se1 Na1 2.8792(5) 2_655 ?
Se1 Na1 2.8792(5) . ?
Se1 Na2 3.0084(6) . ?
Se1 Na2 3.0084(6) 2_655 ?
Si1 N2 1.6947(12) . ?
Si1 C23 1.8907(14) . ?
Si1 C24 1.8903(15) . ?
Si1 C25 1.8830(15) . ?
Si2 N2 1.6902(12) . ?
Si2 C26 1.8866(16) . ?
Si2 C27 1.8836(16) . ?
Si2 C28 1.8866(16) . ?
Si3 N3 1.6929(8) . ?
Si3 C29 1.8823(18) . ?
Si3 C30 1.8805(17) . ?
Si3 C31 1.8822(18) . ?
Mg1 N1 2.0245(11) 2_655 ?
Mg1 N1 2.0245(11) . ?
Na1 N2 2.3435(12) . ?
Na1 C7 3.0958(13) . ?
Na1 C8 2.9853(14) . ?
Na1 C9 2.8464(14) . ?
Na1 C10 2.8440(14) . ?
Na1 C11 2.9659(14) . ?
Na1 C12 3.1069(14) . ?
Na2 N2 2.4198(12) . ?
Na2 N3 2.3948(12) . ?
N1 C1 1.3402(17) . ?
N1 C7 1.4362(16) . ?
C1 C2 1.4099(15) . ?
C1 C3 1.5643(18) . ?
C2 H2 0.9500 . ?
C3 C4 1.535(2) . ?
C3 C5 1.540(2) . ?
C3 C6 1.5342(19) . ?
C4 H4A 0.9800 . ?
C4 H4B 0.9800 . ?
C4 H4C 0.9800 . ?
C5 H5A 0.9800 . ?
C5 H5B 0.9800 . ?
C5 H5C 0.9800 . ?
C6 H6A 0.9800 . ?
C6 H6B 0.9800 . ?
C6 H6C 0.9800 . ?
C7 C8 1.4213(19) . ?
C7 C12 1.4170(19) . ?
C8 C9 1.3994(18) . ?
C8 C13 1.5260(19) . ?
C9 H9 0.9500 . ?
C9 C10 1.390(2) . ?
C10 H10 0.9500 . ?
C10 C11 1.389(2) . ?
C11 H11 0.9500 . ?
C11 C12 1.4003(18) . ?
C12 C18 1.5245(19) . ?
C13 H13 1.0000 . ?
C13 C14 1.5370(18) . ?
C13 C16 1.5428(18) . ?
C14 H14A 0.9900 . ?
C14 H14B 0.9900 . ?
C14 C15 1.519(2) . ?
C15 H15A 0.9800 . ?
C15 H15B 0.9800 . ?
C15 H15C 0.9800 . ?
C16 H16A 0.9900 . ?
C16 H16B 0.9900 . ?
C16 C17 1.521(2) . ?
C17 H17A 0.9800 . ?
C17 H17B 0.9800 . ?
C17 H17C 0.9800 . ?
C18 H18 1.0000 . ?
C18 C19 1.5438(19) . ?
C18 C21 1.5451(18) . ?
C19 H19A 0.9900 . ?
C19 H19B 0.9900 . ?
C19 C20 1.523(2) . ?
C20 H20A 0.9800 . ?
C20 H20B 0.9800 . ?
C20 H20C 0.9800 . ?
C21 H21A 0.9900 . ?
C21 H21B 0.9900 . ?
C21 C22 1.5211(19) . ?
C22 H22A 0.9800 . ?
C22 H22B 0.9800 . ?
C22 H22C 0.9800 . ?
C23 H23A 0.9800 . ?
C23 H23B 0.9800 . ?
C23 H23C 0.9800 . ?
C24 H24A 0.9800 . ?
C24 H24B 0.9800 . ?
C24 H24C 0.9800 . ?
C25 H25A 0.9800 . ?
C25 H25B 0.9800 . ?
C25 H25C 0.9800 . ?
C26 H26A 0.9800 . ?
C26 H26B 0.9800 . ?
C26 H26C 0.9800 . ?
C27 H27A 0.9800 . ?
C27 H27B 0.9800 . ?
C27 H27C 0.9800 . ?
C28 H28A 0.9800 . ?
C28 H28B 0.9800 . ?
C28 H28C 0.9800 . ?
C29 H29A 0.9800 . ?
C29 H29B 0.9800 . ?
C29 H29C 0.9800 . ?
C30 H30A 0.9800 . ?
C30 H30B 0.9800 . ?
C30 H30C 0.9800 . ?
C31 H31A 0.9800 . ?
C31 H31B 0.9800 . ?
C31 H31C 0.9800 . ?

loop_
_geom_torsion_atom_site_label_1
_geom_torsion_atom_site_label_2
_geom_torsion_atom_site_label_3
_geom_torsion_atom_site_label_4
_geom_torsion
_geom_torsion_site_symmetry_1
_geom_torsion_site_symmetry_2
_geom_torsion_site_symmetry_3
_geom_torsion_site_symmetry_4
_geom_torsion_publ_flag
Mg1 N1 C1 C2 -6.09(17) . . . . ?
Mg1 N1 C1 C3 168.88(10) . . . . ?
Mg1 N1 C7 Na1 8.07(11) . . . . ?
Mg1 N1 C7 C8 90.88(11) . . . . ?
Mg1 N1 C7 C12 -82.19(12) . . . . ?
Na1 C7 C8 C9 -62.20(10) . . . . ?
Na1 C7 C8 C13 117.25(11) . . . . ?
Na1 C7 C12 C11 59.63(10) . . . . ?
Na1 C7 C12 C18 -124.48(11) . . . . ?
Na1 C8 C9 C10 -67.67(12) . . . . ?
Na1 C8 C13 C14 -112.70(10) . . . . ?
Na1 C8 C13 C16 11.22(13) . . . . ?
Na1 C9 C10 C11 -70.96(12) . . . . ?
Na1 C10 C11 C12 -68.06(12) . . . . ?
Na1 C11 C12 C7 -62.40(11) . . . . ?
Na1 C11 C12 C18 121.60(11) . . . . ?
Na1 C12 C18 C19 132.43(10) . . . . ?
Na1 C12 C18 C21 5.46(15) . . . . ?
N1 C1 C2 C1 3.53(10) . . . 2_655 ?
N1 C1 C3 C4 -107.63(15) . . . . ?
N1 C1 C3 C5 133.51(14) . . . . ?
N1 C1 C3 C6 11.0(2) . . . . ?
N1 C7 C8 Na1 -110.76(10) . . . . ?
N1 C7 C8 C9 -172.96(11) . . . . ?
N1 C7 C8 C13 6.49(17) . . . . ?
N1 C7 C12 Na1 113.07(11) . . . . ?
N1 C7 C12 C11 172.70(11) . . . . ?
N1 C7 C12 C18 -11.41(18) . . . . ?
C1 N1 C7 Na1 -161.52(10) . . . . ?
C1 N1 C7 C8 -78.70(16) . . . . ?
C1 N1 C7 C12 108.23(15) . . . . ?
C2 C1 C3 C4 67.72(14) . . . . ?
C2 C1 C3 C5 -51.14(15) . . . . ?
C2 C1 C3 C6 -173.63(11) . . . . ?
C3 C1 C2 C1 -171.99(11) . . . 2_655 ?
C7 N1 C1 C2 162.44(11) . . . . ?
C7 N1 C1 C3 -22.6(2) . . . . ?
C7 C8 C9 Na1 67.76(11) . . . . ?
C7 C8 C9 C10 0.09(19) . . . . ?
C7 C8 C13 C14 150.98(12) . . . . ?
C7 C8 C13 C16 -85.10(14) . . . . ?
C7 C12 C18 C19 -130.85(13) . . . . ?
C7 C12 C18 C21 102.18(14) . . . . ?
C8 C7 C12 Na1 -59.77(11) . . . . ?
C8 C7 C12 C11 -0.14(18) . . . . ?
C8 C7 C12 C18 175.75(11) . . . . ?
C8 C9 C10 Na1 70.79(12) . . . . ?
C8 C9 C10 C11 -0.2(2) . . . . ?
C8 C13 C14 C15 -62.94(16) . . . . ?
C8 C13 C16 C17 162.56(13) . . . . ?
C9 C8 C13 C14 -29.59(17) . . . . ?
C9 C8 C13 C16 94.33(14) . . . . ?
C9 C10 C11 Na1 68.15(11) . . . . ?
C9 C10 C11 C12 0.1(2) . . . . ?
C10 C11 C12 Na1 62.46(12) . . . . ?
C10 C11 C12 C7 0.06(19) . . . . ?
C10 C11 C12 C18 -175.94(12) . . . . ?
C11 C12 C18 C19 44.97(16) . . . . ?
C11 C12 C18 C21 -82.00(15) . . . . ?
C12 C7 C8 Na1 62.27(11) . . . . ?
C12 C7 C8 C9 0.07(18) . . . . ?
C12 C7 C8 C13 179.52(11) . . . . ?
C12 C18 C19 C20 169.97(13) . . . . ?
C12 C18 C21 C22 63.76(16) . . . . ?
C13 C8 C9 Na1 -111.69(11) . . . . ?
C13 C8 C9 C10 -179.36(12) . . . . ?
C14 C13 C16 C17 -70.82(16) . . . . ?
C16 C13 C14 C15 172.52(12) . . . . ?
C19 C18 C21 C22 -62.97(16) . . . . ?
C21 C18 C19 C20 -62.43(17) . . . . ?
C23 Si1 N2 Si2 174.57(8) . . . . ?
C23 Si1 N2 Na1 -52.04(8) . . . . ?
C23 Si1 N2 Na2 37.04(7) . . . . ?
C24 Si1 N2 Si2 -66.04(10) . . . . ?
C24 Si1 N2 Na1 67.35(8) . . . . ?
C24 Si1 N2 Na2 156.43(6) . . . . ?
C25 Si1 N2 Si2 55.94(10) . . . . ?
C25 Si1 N2 Na1 -170.67(6) . . . . ?
C25 Si1 N2 Na2 -81.59(7) . . . . ?
C26 Si2 N2 Si1 57.06(10) . . . . ?
C26 Si2 N2 Na1 -80.04(7) . . . . ?
C26 Si2 N2 Na2 -169.24(6) . . . . ?
C27 Si2 N2 Si1 -65.05(11) . . . . ?
C27 Si2 N2 Na1 157.85(7) . . . . ?
C27 Si2 N2 Na2 68.65(9) . . . . ?
C28 Si2 N2 Si1 174.01(8) . . . . ?
C28 Si2 N2 Na1 36.91(8) . . . . ?
C28 Si2 N2 Na2 -52.30(8) . . . . ?
C29 Si3 N3 Si3 -159.15(8) . . . 2_655 ?
C29 Si3 N3 Na2 72.65(9) . . . 2_655 ?
C29 Si3 N3 Na2 -24.02(9) . . . . ?
C30 Si3 N3 Si3 -40.35(7) . . . 2_655 ?
C30 Si3 N3 Na2 -168.55(8) . . . 2_655 ?
C30 Si3 N3 Na2 94.78(8) . . . . ?
C31 Si3 N3 Si3 80.91(7) . . . 2_655 ?
C31 Si3 N3 Na2 -143.96(7) . . . . ?
C31 Si3 N3 Na2 -47.29(10) . . . 2_655 ?

loop_
_exptl_oxdiff_crystal_face_indexfrac_h
_exptl_oxdiff_crystal_face_indexfrac_k
_exptl_oxdiff_crystal_face_indexfrac_l
_exptl_oxdiff_crystal_face_x
_exptl_oxdiff_crystal_face_y
_exptl_oxdiff_crystal_face_z
-6.9538 8.5865 1.6590 -0.0227 0.0118 -0.9997
6.5094 -10.2543 -1.6465 -0.0751 0.0347 0.9966
-7.1367 -7.6475 1.0084 -0.7387 0.3524 -0.5746
7.0466 8.0706 -0.9738 0.7519 -0.3587 0.5531
-0.1184 -0.6387 -14.4115 -0.5219 -0.8529 -0.0090
0.1184 0.6387 14.4115 0.5219 0.8529 0.0090
-0.0107 17.9950 -2.9921 0.6546 -0.5981 -0.4981
-0.9889 -16.9959 3.9920 -0.6419 0.6512 0.3616
